data_2020968
loop_
_publ_author_name
'Sagar, Belakavadi K.'
'Yathirajan, Hemmige S.'
'Rathore, Ravindranath S.'
'Glidewell, Christopher'

_publ_section_title
;
 Four closely related
 <i>N</i>-(3-benzoyl-4,5,6,7-tetrahydrobenzo[<i>b</i>]thiophen-2-yl)benzamides:
 order <i>versus</i> disorder, and similar molecular conformations but
 different modes of supramolecular aggregation, with a new disordered
 refinement of
 2-amino-3-benzoyl-4,5,6,7-tetrahydrobenzo[<i>b</i>]thiophene
;
_journal_coeditor_code OV3102
_journal_issue 1
_journal_name_full 'Acta Crystallographica Section C'
_journal_page_first 45
_journal_page_last 53
_journal_paper_doi 10.1107/S2053229617017326
_journal_volume 74
_journal_year 2018
_chemical_formula_iupac 'C22 H18 F N O2 S'
_chemical_formula_moiety 'C22 H18 F N O2 S'
_chemical_formula_sum 'C22 H18 F N O2 S'
_chemical_formula_weight 379.43
_chemical_name_systematic <i>N</i>-(3-Benzoyl-4,5,6,7-tetrahydrobenzo[<i>b</i>]thiophen-2-yl)-3-fluorobenzamide
_space_group_crystal_system monoclinic
_space_group_IT_number 14
_space_group_name_Hall '-P 2ybc'
_space_group_name_H-M_alt 'P 1 21/c 1'
_symmetry_space_group_name_Hall '-P 2ybc'
_symmetry_space_group_name_H-M 'P 1 21/c 1'
_atom_sites_solution_hydrogens geom
_audit_creation_method SHELXL-2014
_cell_angle_alpha 90
_cell_angle_beta 95.813(4)
_cell_angle_gamma 90
_cell_formula_units_Z 4
_cell_length_a 15.9489(11)
_cell_length_b 7.2739(4)
_cell_length_c 15.9222(10)
_cell_measurement_reflns_used 5442
_cell_measurement_temperature 296(2)
_cell_measurement_theta_max 30.251
_cell_measurement_theta_min 1.253
_cell_volume 1837.6(2)
_computing_cell_refinement
;
APEX2 (Bruker, 2012)
;
_computing_data_collection
;
APEX2 (Bruker, 2012)
;
_computing_data_reduction
;
SAINT-Plus (Bruker, 2012)
;
_computing_molecular_graphics
;
PLATON (Spek, 2009)
;
_computing_publication_material
;
SHELXL2014 (Sheldrick, 2015) and PLATON (Spek, 2009)
;
_computing_structure_refinement
;
SHELXL2014 (Sheldrick, 2015)
;
_computing_structure_solution
;
SHELXS86 (Sheldrick, 2008)
;
_diffrn_ambient_temperature 296(2)
_diffrn_measured_fraction_theta_full 1.000
_diffrn_measured_fraction_theta_max 0.999
_diffrn_measurement_device_type 'Bruker Kappa APEXII'
_diffrn_measurement_method '\f and \w scans'
_diffrn_radiation_type MoK\a
_diffrn_radiation_wavelength 0.71073
_diffrn_reflns_av_R_equivalents 0.0519
_diffrn_reflns_limit_h_max 20
_diffrn_reflns_limit_h_min -20
_diffrn_reflns_limit_k_max 9
_diffrn_reflns_limit_k_min -9
_diffrn_reflns_limit_l_max 20
_diffrn_reflns_limit_l_min -20
_diffrn_reflns_number 21151
_diffrn_reflns_theta_full 25.242
_diffrn_reflns_theta_max 26.550
_diffrn_reflns_theta_min 2.567
_diffrn_standards_decay_% 0
_diffrn_standards_interval_count 0
_diffrn_standards_interval_time 0
_diffrn_standards_number 0
_exptl_absorpt_coefficient_mu 0.203
_exptl_absorpt_correction_T_max 0.980
_exptl_absorpt_correction_T_min 0.895
_exptl_absorpt_correction_type multi-scan
_exptl_absorpt_process_details
;
(SADABS; Bruker, 2012)
;
_exptl_crystal_colour colourless
_exptl_crystal_density_diffrn 1.371
_exptl_crystal_description block
_exptl_crystal_F_000 792
_exptl_crystal_size_max 0.150
_exptl_crystal_size_mid 0.100
_exptl_crystal_size_min 0.100
_refine_diff_density_max 0.158
_refine_diff_density_min -0.196
_refine_ls_extinction_coef 0.0080(9)
_refine_ls_extinction_expression Fc^*^=kFc[1+0.001xFc^2^\l^3^/sin(2\q)]^-1/4^
_refine_ls_extinction_method SHELXL
_refine_ls_goodness_of_fit_ref 1.018
_refine_ls_hydrogen_treatment constr
_refine_ls_matrix_type full
_refine_ls_number_parameters 258
_refine_ls_number_reflns 3809
_refine_ls_number_restraints 12
_refine_ls_restrained_S_all 1.030
_refine_ls_R_factor_all 0.0911
_refine_ls_R_factor_gt 0.0463
_refine_ls_shift/su_max 0.000
_refine_ls_shift/su_mean 0.000
_refine_ls_structure_factor_coef Fsqd
_refine_ls_weighting_details 'w=1/[\s^2^(Fo^2^)+(0.0475P)^2^+0.4981P] where P=(Fo^2^+2Fc^2^)/3'
_refine_ls_weighting_scheme calc
_refine_ls_wR_factor_gt 0.1007
_refine_ls_wR_factor_ref 0.1224
_reflns_number_gt 2343
_reflns_number_total 3809
_reflns_threshold_expression 'I > 2\s(I)'
_cod_data_source_file ov3102sup1.cif
_cod_data_source_block I
_cod_database_code 2020968
_shelx_space_group_comment
;
The symmetry employed for this shelxl refinement is uniquely defined
by the following loop, which should always be used as a source of
symmetry information in preference to the above space-group names.
They are only intended as comments.
;
_shelx_estimated_absorpt_t_min 0.970
_shelx_estimated_absorpt_t_max 0.980
_shelxl_version_number 2.014

loop_
_space_group_symop_operation_xyz
'x, y, z'
'-x, y+1/2, -z+1/2'
'-x, -y, -z'
'x, -y-1/2, z-1/2'

loop_
_atom_site_type_symbol
_atom_site_label
_atom_site_fract_x
_atom_site_fract_y
_atom_site_fract_z
_atom_site_U_iso_or_equiv
_atom_site_adp_type
_atom_site_calc_flag
_atom_site_occupancy
_atom_site_disorder_assembly
_atom_site_disorder_group
C C7 0.47949(13) 0.6101(3) 0.23133(15) 0.0465(6) Uani d 1 . .
O O7 0.44771(10) 0.6398(3) 0.15993(11) 0.0692(5) Uani d 1 . .
C C1 0.42894(13) 0.6016(3) 0.30528(14) 0.0429(5) Uani d 1 . .
C C2 0.34324(14) 0.5665(3) 0.28845(16) 0.0532(6) Uani d 1 . .
H H2 0.3192 0.5467 0.2335 0.064 Uiso calc 1 . .
C C3 0.29523(14) 0.5618(3) 0.35488(19) 0.0583(7) Uani d 1 . .
F F3 0.21131(9) 0.5261(3) 0.33825(12) 0.0938(6) Uani d 1 . .
C C4 0.32656(16) 0.5938(3) 0.43705(18) 0.0589(7) Uani d 1 . .
H H4 0.2920 0.5897 0.4806 0.071 Uiso calc 1 . .
C C5 0.41083(15) 0.6321(3) 0.45229(17) 0.0587(7) Uani d 1 . .
H H5 0.4341 0.6563 0.5071 0.070 Uiso calc 1 . .
C C6 0.46162(14) 0.6352(3) 0.38704(15) 0.0514(6) Uani d 1 . .
H H6 0.5188 0.6603 0.3986 0.062 Uiso calc 1 . .
N N1 0.56415(10) 0.5827(2) 0.24788(11) 0.0451(5) Uani d 1 . .
H H1 0.5837 0.5629 0.2994 0.054 Uiso calc 1 . .
S S11 0.59028(4) 0.62223(8) 0.08302(4) 0.0539(2) Uani d 1 . .
C C12 0.62066(14) 0.5844(3) 0.18772(13) 0.0409(5) Uani d 1 . .
C C13 0.70640(13) 0.5546(3) 0.20427(13) 0.0395(5) Uani d 1 . .
C C13A 0.74750(14) 0.5566(3) 0.12712(14) 0.0434(5) Uani d 0.811(6) A -1
C C14 0.8387(2) 0.5147(13) 0.1187(2) 0.0586(11) Uani d 0.811(6) A -1
H H14A 0.8575 0.4166 0.1574 0.070 Uiso calc 0.811(6) A -1
H H14B 0.8726 0.6227 0.1339 0.070 Uiso calc 0.811(6) A -1
C C15 0.8513(2) 0.4569(6) 0.0284(2) 0.0694(12) Uani d 0.811(6) A -1
H H15A 0.9110 0.4503 0.0218 0.083 Uiso calc 0.811(6) A -1
H H15B 0.8269 0.3362 0.0168 0.083 Uiso calc 0.811(6) A -1
C C16 0.8092(3) 0.5961(6) -0.0331(2) 0.0761(13) Uani d 0.811(6) A -1
H H16A 0.8227 0.5677 -0.0897 0.091 Uiso calc 0.811(6) A -1
H H16B 0.8307 0.7179 -0.0186 0.091 Uiso calc 0.811(6) A -1
C C17 0.7135(3) 0.5940(16) -0.0311(2) 0.0714(10) Uani d 0.811(6) A -1
H H17A 0.6889 0.7017 -0.0599 0.086 Uiso calc 0.811(6) A -1
H H17B 0.6899 0.4857 -0.0601 0.086 Uiso calc 0.811(6) A -1
C C17A 0.69285(15) 0.5931(3) 0.05883(14) 0.0506(6) Uani d 0.811(6) A -1
C C23A 0.74750(14) 0.5566(3) 0.12712(14) 0.0434(5) Uani d 0.189(6) A -2
C C24 0.8348(9) 0.495(6) 0.1092(7) 0.0586(11) Uani d 0.189(6) A -2
H H24A 0.8384 0.3624 0.1134 0.070 Uiso calc 0.189(6) A -2
H H24B 0.8762 0.5469 0.1516 0.070 Uiso calc 0.189(6) A -2
C C25 0.8558(7) 0.555(3) 0.0216(8) 0.0694(12) Uani d 0.189(6) A -2
H H25A 0.8645 0.6867 0.0213 0.083 Uiso calc 0.189(6) A -2
H H25B 0.9078 0.4961 0.0093 0.083 Uiso calc 0.189(6) A -2
C C26 0.7861(8) 0.505(2) -0.0465(7) 0.0761(13) Uani d 0.189(6) A -2
H H26A 0.7748 0.3736 -0.0447 0.091 Uiso calc 0.189(6) A -2
H H26B 0.8034 0.5337 -0.1017 0.091 Uiso calc 0.189(6) A -2
C C27 0.7063(13) 0.613(7) -0.0321(6) 0.0714(10) Uani d 0.189(6) A -2
H H27A 0.7132 0.7411 -0.0461 0.086 Uiso calc 0.189(6) A -2
H H27B 0.6583 0.5642 -0.0675 0.086 Uiso calc 0.189(6) A -2
C C27A 0.69285(15) 0.5931(3) 0.05883(14) 0.0506(6) Uani d 0.189(6) A -2
C C37 0.74366(14) 0.5196(3) 0.29015(14) 0.0456(5) Uani d 1 . .
O O37 0.69952(10) 0.4827(3) 0.34774(10) 0.0662(5) Uani d 1 . .
C C31 0.83655(14) 0.5287(3) 0.31342(14) 0.0490(6) Uani d 1 . .
C C32 0.87614(17) 0.3885(4) 0.36015(17) 0.0771(9) Uani d 1 . .
H H32 0.8457 0.2854 0.3735 0.093 Uiso calc 1 . .
C C33 0.9610(2) 0.4007(6) 0.3872(2) 0.1091(13) Uani d 1 . .
H H33 0.9878 0.3052 0.4182 0.131 Uiso calc 1 . .
C C34 1.0054(2) 0.5528(7) 0.3686(2) 0.1112(14) Uani d 1 . .
H H34 1.0625 0.5604 0.3869 0.133 Uiso calc 1 . .
C C35 0.96709(19) 0.6936(6) 0.3235(2) 0.0901(11) Uani d 1 . .
H H35 0.9978 0.7974 0.3116 0.108 Uiso calc 1 . .
C C36 0.88298(16) 0.6819(4) 0.29559(16) 0.0633(7) Uani d 1 . .
H H36 0.8569 0.7779 0.2644 0.076 Uiso calc 1 . .

loop_
_atom_site_aniso_label
_atom_site_aniso_U_11
_atom_site_aniso_U_22
_atom_site_aniso_U_33
_atom_site_aniso_U_12
_atom_site_aniso_U_13
_atom_site_aniso_U_23
C7 0.0376(13) 0.0436(13) 0.0566(15) 0.0011(10) -0.0027(11) 0.0005(11)
O7 0.0486(10) 0.0989(14) 0.0582(11) 0.0068(10) -0.0046(8) 0.0119(10)
C1 0.0333(12) 0.0363(12) 0.0578(14) 0.0029(9) -0.0017(10) -0.0025(10)
C2 0.0380(13) 0.0541(14) 0.0658(16) 0.0034(11) -0.0026(12) -0.0075(12)
C3 0.0309(13) 0.0537(15) 0.091(2) 0.0032(11) 0.0084(13) -0.0069(14)
F3 0.0362(8) 0.1247(14) 0.1210(14) -0.0057(9) 0.0103(9) -0.0185(11)
C4 0.0507(15) 0.0548(15) 0.0740(18) 0.0080(12) 0.0201(14) -0.0036(13)
C5 0.0536(16) 0.0597(16) 0.0629(16) 0.0043(13) 0.0067(13) -0.0094(12)
C6 0.0373(13) 0.0534(14) 0.0625(16) -0.0019(11) 0.0002(11) -0.0063(12)
N1 0.0354(10) 0.0538(11) 0.0451(11) -0.0001(8) -0.0001(8) -0.0001(9)
S11 0.0551(4) 0.0550(4) 0.0494(4) -0.0035(3) -0.0051(3) 0.0073(3)
C12 0.0440(13) 0.0354(11) 0.0428(12) -0.0034(9) 0.0029(10) -0.0009(9)
C13 0.0385(12) 0.0385(12) 0.0415(12) -0.0032(9) 0.0043(10) -0.0021(9)
C13A 0.0491(14) 0.0389(12) 0.0430(13) -0.0039(10) 0.0083(11) -0.0010(10)
C14 0.0567(17) 0.069(2) 0.0538(17) 0.0025(14) 0.0213(14) -0.0051(17)
C15 0.072(2) 0.081(3) 0.0596(19) -0.006(2) 0.0288(16) -0.013(2)
C16 0.105(3) 0.073(3) 0.056(2) -0.006(2) 0.033(2) 0.008(2)
C17 0.091(2) 0.079(3) 0.0439(15) -0.0127(19) 0.0082(14) 0.0074(14)
C17A 0.0610(15) 0.0470(13) 0.0438(13) -0.0063(11) 0.0054(11) 0.0013(11)
C23A 0.0491(14) 0.0389(12) 0.0430(13) -0.0039(10) 0.0083(11) -0.0010(10)
C24 0.0567(17) 0.069(2) 0.0538(17) 0.0025(14) 0.0213(14) -0.0051(17)
C25 0.072(2) 0.081(3) 0.0596(19) -0.006(2) 0.0288(16) -0.013(2)
C26 0.105(3) 0.073(3) 0.056(2) -0.006(2) 0.033(2) 0.008(2)
C27 0.091(2) 0.079(3) 0.0439(15) -0.0127(19) 0.0082(14) 0.0074(14)
C27A 0.0610(15) 0.0470(13) 0.0438(13) -0.0063(11) 0.0054(11) 0.0013(11)
C37 0.0417(13) 0.0507(13) 0.0449(13) -0.0004(11) 0.0069(11) -0.0020(11)
O37 0.0436(10) 0.1099(15) 0.0458(10) -0.0053(9) 0.0081(8) 0.0106(9)
C31 0.0402(13) 0.0706(16) 0.0364(12) 0.0043(12) 0.0056(10) 0.0010(11)
C32 0.0546(17) 0.109(2) 0.0678(18) 0.0135(17) 0.0090(14) 0.0293(17)
C33 0.060(2) 0.183(4) 0.084(2) 0.036(2) 0.0046(18) 0.044(3)
C34 0.0412(18) 0.220(5) 0.072(2) 0.003(2) 0.0046(16) 0.001(3)
C35 0.0554(19) 0.147(3) 0.068(2) -0.031(2) 0.0091(16) -0.020(2)
C36 0.0523(16) 0.0833(19) 0.0546(15) -0.0114(14) 0.0066(12) -0.0084(14)

loop_
_atom_type_symbol
_atom_type_description
_atom_type_scat_dispersion_real
_atom_type_scat_dispersion_imag
_atom_type_scat_source
C C 0.0033 0.0016 'International Tables Vol C Tables 4.2.6.8 and 6.1.1.4'
H H 0.0000 0.0000 'International Tables Vol C Tables 4.2.6.8 and 6.1.1.4'
N N 0.0061 0.0033 'International Tables Vol C Tables 4.2.6.8 and 6.1.1.4'
O O 0.0106 0.0060 'International Tables Vol C Tables 4.2.6.8 and 6.1.1.4'
S S 0.1246 0.1234 'International Tables Vol C Tables 4.2.6.8 and 6.1.1.4'
F F 0.0171 0.0103 'International Tables Vol C Tables 4.2.6.8 and 6.1.1.4'

loop_
_geom_angle_atom_site_label_1
_geom_angle_atom_site_label_2
_geom_angle_atom_site_label_3
_geom_angle
O7 C7 N1 121.2(2)
O7 C7 C1 122.5(2)
N1 C7 C1 116.4(2)
C6 C1 C2 119.1(2)
C6 C1 C7 123.8(2)
C2 C1 C7 117.0(2)
C3 C2 C1 118.2(2)
C3 C2 H2 120.9
C1 C2 H2 120.9
F3 C3 C2 118.0(2)
F3 C3 C4 118.2(2)
C2 C3 C4 123.7(2)
C5 C4 C3 117.3(2)
C5 C4 H4 121.3
C3 C4 H4 121.3
C4 C5 C6 120.6(2)
C4 C5 H5 119.7
C6 C5 H5 119.7
C1 C6 C5 121.0(2)
C1 C6 H6 119.5
C5 C6 H6 119.5
C7 N1 C12 124.59(19)
C7 N1 H1 117.7
C12 N1 H1 117.7
C12 S11 C17A 90.94(11)
N1 C12 C13 124.67(19)
N1 C12 S11 122.51(17)
C13 C12 S11 112.82(16)
C12 C13 C13A 111.11(19)
C12 C13 C37 120.50(18)
C13A C13 C37 128.3(2)
C17A C13A C13 112.0(2)
C17A C13A C14 121.3(2)
C13 C13A C14 126.7(2)
C13A C14 C15 111.0(3)
C13A C14 H14A 109.4
C15 C14 H14A 109.4
C13A C14 H14B 109.4
C15 C14 H14B 109.4
H14A C14 H14B 108.0
C16 C15 C14 109.4(4)
C16 C15 H15A 109.8
C14 C15 H15A 109.8
C16 C15 H15B 109.8
C14 C15 H15B 109.8
H15A C15 H15B 108.2
C15 C16 C17 110.9(5)
C15 C16 H16A 109.5
C17 C16 H16A 109.5
C15 C16 H16B 109.5
C17 C16 H16B 109.5
H16A C16 H16B 108.0
C17A C17 C16 109.6(4)
C17A C17 H17A 109.8
C16 C17 H17A 109.8
C17A C17 H17B 109.8
C16 C17 H17B 109.8
H17A C17 H17B 108.2
C13A C17A C17 125.7(2)
C13A C17A S11 113.12(17)
C17 C17A S11 121.0(2)
C25 C24 H24A 109.2
C25 C24 H24B 109.2
H24A C24 H24B 107.9
C26 C25 C24 111.9(8)
C26 C25 H25A 109.2
C24 C25 H25A 109.2
C26 C25 H25B 109.2
C24 C25 H25B 109.2
H25A C25 H25B 107.9
C25 C26 C27 109.2(9)
C25 C26 H26A 109.8
C27 C26 H26A 109.8
C25 C26 H26B 109.8
C27 C26 H26B 109.8
H26A C26 H26B 108.3
C26 C27 H27A 110.2
C26 C27 H27B 110.2
H27A C27 H27B 108.5
O37 C37 C13 121.6(2)
O37 C37 C31 116.7(2)
C13 C37 C31 121.72(19)
C32 C31 C36 118.8(2)
C32 C31 C37 119.4(2)
C36 C31 C37 121.6(2)
C31 C32 C33 120.1(3)
C31 C32 H32 119.9
C33 C32 H32 119.9
C34 C33 C32 119.9(3)
C34 C33 H33 120.0
C32 C33 H33 120.0
C35 C34 C33 120.7(3)
C35 C34 H34 119.6
C33 C34 H34 119.6
C34 C35 C36 119.7(3)
C34 C35 H35 120.1
C36 C35 H35 120.1
C35 C36 C31 120.6(3)
C35 C36 H36 119.7
C31 C36 H36 119.7

loop_
_geom_bond_atom_site_label_1
_geom_bond_atom_site_label_2
_geom_bond_distance
C7 O7 1.216(3)
C7 N1 1.364(3)
C7 C1 1.494(3)
C1 C6 1.374(3)
C1 C2 1.390(3)
C2 C3 1.368(3)
C2 H2 0.9300
C3 F3 1.363(3)
C3 C4 1.372(4)
C4 C5 1.370(3)
C4 H4 0.9300
C5 C6 1.381(3)
C5 H5 0.9300
C6 H6 0.9300
N1 C12 1.380(3)
N1 H1 0.8600
S11 C12 1.711(2)
S11 C17A 1.731(2)
C12 C13 1.383(3)
C13 C13A 1.450(3)
C13 C37 1.457(3)
C13A C17A 1.349(3)
C13A C14 1.505(3)
C14 C15 1.531(5)
C14 H14A 0.9700
C14 H14B 0.9700
C15 C16 1.517(5)
C15 H15A 0.9700
C15 H15B 0.9700
C16 C17 1.530(7)
C16 H16A 0.9700
C16 H16B 0.9700
C17 C17A 1.502(3)
C17 H17A 0.9700
C17 H17B 0.9700
C24 C25 1.529(7)
C24 H24A 0.9700
C24 H24B 0.9700
C25 C26 1.517(6)
C25 H25A 0.9700
C25 H25B 0.9700
C26 C27 1.532(8)
C26 H26A 0.9700
C26 H26B 0.9700
C27 H27A 0.9700
C27 H27B 0.9700
C37 O37 1.241(2)
C37 C31 1.492(3)
C31 C32 1.377(3)
C31 C36 1.383(3)
C32 C33 1.380(4)
C32 H32 0.9300
C33 C34 1.363(5)
C33 H33 0.9300
C34 C35 1.360(5)
C34 H34 0.9300
C35 C36 1.372(4)
C35 H35 0.9300
C36 H36 0.9300

loop_
_geom_hbond_atom_site_label_D
_geom_hbond_atom_site_label_H
_geom_hbond_atom_site_label_A
_geom_hbond_distance_DH
_geom_hbond_distance_HA
_geom_hbond_distance_DA
_geom_hbond_angle_DHA
_geom_hbond_publ_flag
N1 H1 O37 0.86 2.01 2.650(3) 130 no

loop_
_geom_torsion_atom_site_label_1
_geom_torsion_atom_site_label_2
_geom_torsion_atom_site_label_3
_geom_torsion_atom_site_label_4
_geom_torsion
O7 C7 C1 C6 -155.4(2)
N1 C7 C1 C6 24.6(3)
O7 C7 C1 C2 21.3(3)
N1 C7 C1 C2 -158.70(19)
C6 C1 C2 C3 -1.8(3)
C7 C1 C2 C3 -178.6(2)
C1 C2 C3 F3 -179.54(19)
C1 C2 C3 C4 1.5(4)
F3 C3 C4 C5 -179.1(2)
C2 C3 C4 C5 -0.1(4)
C3 C4 C5 C6 -0.9(4)
C2 C1 C6 C5 0.8(3)
C7 C1 C6 C5 177.4(2)
C4 C5 C6 C1 0.6(4)
O7 C7 N1 C12 -0.4(3)
C1 C7 N1 C12 179.60(18)
C7 N1 C12 C13 -179.27(19)
C7 N1 C12 S11 0.0(3)
C17A S11 C12 N1 -178.05(17)
C17A S11 C12 C13 1.32(16)
N1 C12 C13 C13A 177.20(17)
S11 C12 C13 C13A -2.2(2)
N1 C12 C13 C37 -0.5(3)
S11 C12 C13 C37 -179.90(16)
C12 C13 C13A C17A 2.1(3)
C37 C13 C13A C17A 179.6(2)
C12 C13 C13A C14 -174.8(5)
C37 C13 C13A C14 2.7(6)
C17A C13A C14 C15 -19.0(9)
C13 C13A C14 C15 157.6(4)
C13A C14 C15 C16 50.1(9)
C14 C15 C16 C17 -65.8(9)
C15 C16 C17 C17A 45.8(10)
C13 C13A C17A C17 -176.0(6)
C14 C13A C17A C17 1.1(9)
C13 C13A C17A S11 -1.1(2)
C14 C13A C17A S11 176.0(5)
C16 C17 C17A C13A -14.3(11)
C16 C17 C17A S11 171.1(4)
C12 S11 C17A C13A -0.08(18)
C12 S11 C17A C17 175.1(6)
C24 C25 C26 C27 64.7(15)
C12 C13 C37 O37 13.2(3)
C13A C13 C37 O37 -164.1(2)
C12 C13 C37 C31 -166.0(2)
C13A C13 C37 C31 16.7(3)
O37 C37 C31 C32 48.4(3)
C13 C37 C31 C32 -132.4(2)
O37 C37 C31 C36 -125.9(2)
C13 C37 C31 C36 53.4(3)
C36 C31 C32 C33 -1.0(4)
C37 C31 C32 C33 -175.5(3)
C31 C32 C33 C34 0.8(5)
C32 C33 C34 C35 0.1(6)
C33 C34 C35 C36 -0.7(5)
C34 C35 C36 C31 0.5(4)
C32 C31 C36 C35 0.4(4)
C37 C31 C36 C35 174.7(2)

_cod_database_fobs_code 2020968
